data_4105180
loop_
_publ_author_name
'Leah N. Appelhans'
'Monica Kosa'
'A. V. Radha'
'Petra Simoncic'
'Alexandra Navrotsky'
'Michele Parrinello'
'Anthony K. Cheetham'

_publ_contact_author_address
;
Department of Materials Science and Metallurgy
University of Cambridge
Cambridge CB2 3QZ, UK
;
_publ_contact_author_email akc30@cam.ac.uk
_publ_contact_author_name 'Anthony K. Cheetham'
_publ_contact_author_phone '+44 01223-767061'
_publ_section_title
;
 Phase Selection and Energetics in Chiral Alkaline Earth Tartrates and
 Their Racemic and Meso Analogues: Synthetic, Structural, Computational,
 and Calorimetric Studies
;
_journal_name_full 'Journal of the American Chemical Society'
_journal_page_first 15375
_journal_page_last 15386
_journal_paper_doi 10.1021/ja905690t
_journal_volume 131
_journal_year 2009
_chemical_formula_sum 'C4 H8 Ba O8'
_chemical_formula_weight 321.44
_chemical_name_systematic
; 
 ? 
;
_space_group_IT_number 14
_symmetry_cell_setting monoclinic
_symmetry_space_group_name_Hall '-P 2ybc'
_symmetry_space_group_name_H-M 'P 1 21/c 1'
_atom_sites_solution_hydrogens geom
_atom_sites_solution_primary direct
_atom_sites_solution_secondary difmap
_audit_creation_method SHELXL-97
_cell_angle_alpha 90.00
_cell_angle_beta 95.501(2)
_cell_angle_gamma 90.00
_cell_formula_units_Z 4
_cell_length_a 6.4820(7)
_cell_length_b 7.9770(8)
_cell_length_c 16.6234(17)
_cell_measurement_temperature 298(2)
_cell_volume 855.59(15)
_computing_cell_refinement 'Bruker SMART'
_computing_data_collection 'Bruker SMART'
_computing_data_reduction 'Bruker SAINT'
_computing_molecular_graphics 'Bruker SHELXTL'
_computing_publication_material 'Bruker SHELXTL'
_computing_structure_refinement 'SHELXL-97 (Sheldrick, 1997)'
_computing_structure_solution 'SHELXS-97 (Sheldrick, 1990)'
_diffrn_ambient_temperature 298(2)
_diffrn_measured_fraction_theta_full 0.960
_diffrn_measured_fraction_theta_max 0.960
_diffrn_measurement_device_type 'CCD area detector'
_diffrn_measurement_method 'phi and omega scans'
_diffrn_radiation_monochromator graphite
_diffrn_radiation_source 'fine-focus sealed tube'
_diffrn_radiation_type MoK\a
_diffrn_radiation_wavelength 0.71073
_diffrn_reflns_av_R_equivalents 0.0248
_diffrn_reflns_av_sigmaI/netI 0.0218
_diffrn_reflns_limit_h_max 8
_diffrn_reflns_limit_h_min -8
_diffrn_reflns_limit_k_max 9
_diffrn_reflns_limit_k_min -9
_diffrn_reflns_limit_l_max 21
_diffrn_reflns_limit_l_min -21
_diffrn_reflns_number 7110
_diffrn_reflns_theta_full 27.10
_diffrn_reflns_theta_max 27.10
_diffrn_reflns_theta_min 2.46
_exptl_absorpt_coefficient_mu 4.657
_exptl_absorpt_correction_T_max 0.628
_exptl_absorpt_correction_T_min 0.484
_exptl_absorpt_correction_type multi-scan
_exptl_absorpt_process_details 'SADABS, Sheldrick 2001'
_exptl_crystal_colour colorless
_exptl_crystal_density_diffrn 2.495
_exptl_crystal_description block
_exptl_crystal_F_000 608
_exptl_crystal_size_max 0.2
_exptl_crystal_size_mid 0.1
_exptl_crystal_size_min 0.08
_refine_diff_density_max 2.599
_refine_diff_density_min -0.771
_refine_diff_density_rms 0.170
_refine_ls_extinction_method none
_refine_ls_goodness_of_fit_ref 1.096
_refine_ls_hydrogen_treatment mixed
_refine_ls_matrix_type full
_refine_ls_number_parameters 142
_refine_ls_number_reflns 1813
_refine_ls_number_restraints 11
_refine_ls_restrained_S_all 1.093
_refine_ls_R_factor_all 0.0419
_refine_ls_R_factor_gt 0.0336
_refine_ls_shift/su_max 0.000
_refine_ls_shift/su_mean 0.000
_refine_ls_structure_factor_coef Fsqd
_refine_ls_weighting_details 'calc w=1/[\s^2^(Fo^2^)+(0.0491P)^2^+2.3226P] where P=(Fo^2^+2Fc^2^)/3'
_refine_ls_weighting_scheme calc
_refine_ls_wR_factor_gt 0.0850
_refine_ls_wR_factor_ref 0.0904
_reflns_number_gt 1454
_reflns_number_total 1813
_reflns_threshold_expression >2sigma(I)
_cod_data_source_file ja905690t_si_002_07.cif
_cod_data_source_block l3188b
_cod_database_code 4105180

loop_
_symmetry_equiv_pos_as_xyz
'x, y, z'
'-x, y+1/2, -z+1/2'
'-x, -y, -z'
'x, -y-1/2, z-1/2'

loop_
_atom_site_label
_atom_site_type_symbol
_atom_site_fract_x
_atom_site_fract_y
_atom_site_fract_z
_atom_site_U_iso_or_equiv
_atom_site_adp_type
_atom_site_occupancy
_atom_site_symmetry_multiplicity
_atom_site_calc_flag
_atom_site_refinement_flags
Ba1 Ba -0.00135(4) 0.24584(3) 0.147709(15) 0.01939(13) Uani 1 1 d .
O1 O -0.2900(6) -0.0235(5) 0.0991(2) 0.0346(9) Uani 1 1 d .
O2 O -0.1108(6) -0.0745(5) 0.2159(2) 0.0401(10) Uani 1 1 d .
O3 O -0.3599(5) -0.3343(4) 0.25115(19) 0.0262(7) Uani 1 1 d D
H3 H -0.440(7) -0.302(7) 0.283(3) 0.031 Uiso 1 1 d D
O4 O -0.1552(6) -0.4362(5) 0.1131(2) 0.0335(8) Uani 1 1 d D
H4 H -0.098(7) -0.368(5) 0.087(3) 0.040 Uiso 1 1 d D
O5 O -0.4091(5) -0.6711(4) 0.1516(2) 0.0317(8) Uani 1 1 d .
O6 O -0.6893(6) -0.5288(5) 0.1037(2) 0.0345(9) Uani 1 1 d .
O7 O 0.2746(6) 0.0516(5) 0.0632(2) 0.0336(8) Uani 1 1 d D
H7 H 0.273(9) 0.083(5) 0.0107(15) 0.050 Uiso 1 1 d D
H8 H 0.404(5) 0.034(8) 0.086(4) 0.050 Uiso 1 1 d D
O8 O -0.1119(6) 0.2693(4) -0.0227(2) 0.0294(8) Uani 1 1 d D
H9 H -0.172(7) 0.175(3) -0.042(3) 0.044 Uiso 1 1 d D
H10 H -0.210(5) 0.347(4) -0.038(3) 0.044 Uiso 1 1 d D
C1 C -0.2532(8) -0.1070(6) 0.1636(3) 0.0245(10) Uani 1 1 d .
C2 C -0.3983(8) -0.2580(5) 0.1741(3) 0.0201(10) Uani 1 1 d D
H1 H -0.536(4) -0.214(6) 0.167(3) 0.024 Uiso 1 1 d D
C3 C -0.3649(7) -0.3878(6) 0.1091(3) 0.0248(10) Uani 1 1 d D
H2 H -0.410(8) -0.346(7) 0.0558(17) 0.030 Uiso 1 1 d D
C4 C -0.4980(7) -0.5423(6) 0.1229(3) 0.0236(10) Uani 1 1 d .

loop_
_atom_site_aniso_label
_atom_site_aniso_U_11
_atom_site_aniso_U_22
_atom_site_aniso_U_33
_atom_site_aniso_U_23
_atom_site_aniso_U_13
_atom_site_aniso_U_12
Ba1 0.01805(19) 0.0178(2) 0.02190(19) -0.00085(10) -0.00020(12) -0.00116(10)
O1 0.049(2) 0.0251(19) 0.0275(18) 0.0050(15) -0.0057(17) -0.0051(17)
O2 0.044(2) 0.037(2) 0.036(2) 0.0102(17) -0.0177(17) -0.0187(18)
O3 0.031(2) 0.0231(18) 0.0246(17) -0.0006(14) 0.0056(14) 0.0018(15)
O4 0.025(2) 0.027(2) 0.049(2) 0.0039(17) 0.0131(17) 0.0007(15)
O5 0.028(2) 0.0229(19) 0.045(2) 0.0083(16) 0.0080(16) 0.0011(15)
O6 0.0237(19) 0.0268(19) 0.052(2) 0.0039(17) 0.0008(16) -0.0057(15)
O7 0.029(2) 0.035(2) 0.037(2) -0.0024(17) 0.0045(17) 0.0046(17)
O8 0.031(2) 0.0249(19) 0.0316(19) 0.0054(14) -0.0028(16) -0.0032(15)
C1 0.032(3) 0.014(2) 0.027(2) -0.0011(18) -0.001(2) -0.0014(19)
C2 0.016(2) 0.020(2) 0.023(2) 0.0031(17) -0.0010(18) 0.0024(18)
C3 0.023(2) 0.025(3) 0.026(2) 0.0038(19) 0.0002(19) -0.002(2)
C4 0.026(3) 0.019(2) 0.027(2) -0.001(2) 0.0052(18) -0.0017(19)

loop_
_atom_type_symbol
_atom_type_description
_atom_type_scat_dispersion_real
_atom_type_scat_dispersion_imag
_atom_type_scat_source
C C 0.0033 0.0016 'International Tables Vol C Tables 4.2.6.8 and 6.1.1.4'
H H 0.0000 0.0000 'International Tables Vol C Tables 4.2.6.8 and 6.1.1.4'
O O 0.0106 0.0060 'International Tables Vol C Tables 4.2.6.8 and 6.1.1.4'
Ba Ba -0.3244 2.2819 'International Tables Vol C Tables 4.2.6.8 and 6.1.1.4'

loop_
_geom_angle_atom_site_label_1
_geom_angle_atom_site_label_2
_geom_angle_atom_site_label_3
_geom_angle
_geom_angle_site_symmetry_1
_geom_angle_site_symmetry_3
O2 Ba1 O5 91.96(11) 2 1_565
O2 Ba1 O4 75.68(11) 2 1_565
O5 Ba1 O4 56.77(10) 1_565 1_565
O2 Ba1 O3 58.86(10) 2 2
O5 Ba1 O3 142.22(10) 1_565 2
O4 Ba1 O3 126.43(11) 1_565 2
O2 Ba1 O7 124.70(11) 2 .
O5 Ba1 O7 143.25(11) 1_565 .
O4 Ba1 O7 129.01(11) 1_565 .
O3 Ba1 O7 69.20(10) 2 .
O2 Ba1 O6 75.09(12) 2 1_665
O5 Ba1 O6 124.37(10) 1_565 1_665
O4 Ba1 O6 67.62(10) 1_565 1_665
O3 Ba1 O6 74.18(10) 2 1_665
O7 Ba1 O6 73.80(12) . 1_665
O2 Ba1 O8 144.29(10) 2 .
O5 Ba1 O8 81.75(11) 1_565 .
O4 Ba1 O8 71.50(11) 1_565 .
O3 Ba1 O8 136.02(10) 2 .
O7 Ba1 O8 69.85(11) . .
O6 Ba1 O8 79.70(11) 1_665 .
O2 Ba1 O2 101.16(5) 2 .
O5 Ba1 O2 86.06(11) 1_565 .
O4 Ba1 O2 142.16(11) 1_565 .
O3 Ba1 O2 77.79(10) 2 .
O7 Ba1 O2 84.38(12) . .
O6 Ba1 O2 149.11(11) 1_665 .
O8 Ba1 O2 113.32(10) . .
O2 Ba1 O1 137.13(12) 2 .
O5 Ba1 O1 65.68(11) 1_565 .
O4 Ba1 O1 114.18(10) 1_565 .
O3 Ba1 O1 118.20(10) 2 .
O7 Ba1 O1 83.02(11) . .
O6 Ba1 O1 147.78(10) 1_665 .
O8 Ba1 O1 71.35(10) . .
O2 Ba1 O1 44.46(9) . .
O2 Ba1 C1 118.73(12) 2 .
O5 Ba1 C1 73.50(11) 1_565 .
O4 Ba1 C1 129.20(12) 1_565 .
O3 Ba1 C1 98.55(11) 2 .
O7 Ba1 C1 85.02(12) . .
O6 Ba1 C1 158.82(11) 1_665 .
O8 Ba1 C1 93.24(11) . .
O2 Ba1 C1 21.98(11) . .
O1 Ba1 C1 22.61(11) . .
C1 O1 Ba1 95.1(3) . .
C1 O2 Ba1 126.8(3) . 2_545
C1 O2 Ba1 96.0(3) . .
Ba1 O2 Ba1 136.98(13) 2_545 .
C2 O3 Ba1 120.3(3) . 2_545
C2 O3 H3 112(4) . .
Ba1 O3 H3 95(4) 2_545 .
C3 O4 Ba1 126.0(3) . 1_545
C3 O4 H4 106(4) . .
Ba1 O4 H4 124(4) 1_545 .
C4 O5 Ba1 127.0(3) . 1_545
C4 O6 Ba1 126.0(3) . 1_445
Ba1 O7 H7 112(4) . .
Ba1 O7 H8 119(4) . .
H7 O7 H8 112(6) . .
Ba1 O8 H9 111(3) . .
Ba1 O8 H10 115(3) . .
H9 O8 H10 101(3) . .
O2 C1 O1 123.6(5) . .
O2 C1 C2 120.4(4) . .
O1 C1 C2 116.0(4) . .
O2 C1 Ba1 62.0(3) . .
O1 C1 Ba1 62.2(3) . .
C2 C1 Ba1 171.8(3) . .
O3 C2 C3 108.9(3) . .
O3 C2 C1 112.3(4) . .
C3 C2 C1 108.5(4) . .
O3 C2 H1 111(3) . .
C3 C2 H1 111(3) . .
C1 C2 H1 106(3) . .
O4 C3 C2 110.7(4) . .
O4 C3 C4 109.1(4) . .
C2 C3 C4 108.6(4) . .
O4 C3 H2 110(3) . .
C2 C3 H2 111(3) . .
C4 C3 H2 107(3) . .
O5 C4 O6 125.1(4) . .
O5 C4 C3 118.2(4) . .
O6 C4 C3 116.7(4) . .

loop_
_geom_bond_atom_site_label_1
_geom_bond_atom_site_label_2
_geom_bond_distance
_geom_bond_site_symmetry_2
Ba1 O2 2.722(3) 2
Ba1 O5 2.732(3) 1_565
Ba1 O4 2.766(4) 1_565
Ba1 O3 2.822(3) 2
Ba1 O7 2.839(4) .
Ba1 O6 2.853(4) 1_665
Ba1 O8 2.861(4) .
Ba1 O2 2.910(4) .
Ba1 O1 2.912(4) .
Ba1 C1 3.277(5) .
O1 C1 1.265(6) .
O2 C1 1.234(6) .
O2 Ba1 2.722(3) 2_545
O3 C2 1.418(6) .
O3 Ba1 2.822(3) 2_545
O3 H3 0.81(2) .
O4 C3 1.409(6) .
O4 Ba1 2.766(4) 1_545
O4 H4 0.805(19) .
O5 C4 1.250(6) .
O5 Ba1 2.732(3) 1_545
O6 C4 1.255(6) .
O6 Ba1 2.853(4) 1_445
O7 H7 0.91(2) .
O7 H8 0.90(2) .
O8 H9 0.892(19) .
O8 H10 0.905(19) .
C1 C2 1.549(6) .
C2 C3 1.528(7) .
C2 H1 0.954(19) .
C3 C4 1.534(7) .
C3 H2 0.965(19) .

loop_
_geom_hbond_atom_site_label_D
_geom_hbond_atom_site_label_H
_geom_hbond_atom_site_label_A
_geom_hbond_distance_DH
_geom_hbond_distance_HA
_geom_hbond_distance_DA
_geom_hbond_angle_DHA
_geom_hbond_site_symmetry_A
O4 H4 O8 0.805(19) 1.97(2) 2.743(5) 159(5) 3
O8 H9 O7 0.892(19) 1.948(19) 2.825(5) 167(4) 3
O7 H8 O1 0.90(2) 2.03(3) 2.891(6) 161(6) 1_655
O3 H3 O5 0.81(2) 1.86(3) 2.649(5) 164(6) 2_455

loop_
_geom_torsion_atom_site_label_1
_geom_torsion_atom_site_label_2
_geom_torsion_atom_site_label_3
_geom_torsion_atom_site_label_4
_geom_torsion
_geom_torsion_site_symmetry_1
_geom_torsion_site_symmetry_4
O2 Ba1 O1 C1 -41.5(4) 2 .
O5 Ba1 O1 C1 -105.9(3) 1_565 .
O4 Ba1 O1 C1 -136.4(3) 1_565 .
O3 Ba1 O1 C1 31.9(3) 2 .
O7 Ba1 O1 C1 93.8(3) . .
O6 Ba1 O1 C1 137.6(3) 1_665 .
O8 Ba1 O1 C1 164.9(3) . .
O2 Ba1 O1 C1 4.7(3) . .
O2 Ba1 O2 C1 145.1(3) 2 .
O5 Ba1 O2 C1 53.9(3) 1_565 .
O4 Ba1 O2 C1 64.1(4) 1_565 .
O3 Ba1 O2 C1 -160.5(3) 2 .
O7 Ba1 O2 C1 -90.6(3) . .
O6 Ba1 O2 C1 -135.4(3) 1_665 .
O8 Ba1 O2 C1 -25.4(4) . .
O1 Ba1 O2 C1 -4.9(3) . .
O2 Ba1 O2 Ba1 -28.74(19) 2 2_545
O5 Ba1 O2 Ba1 -120.0(2) 1_565 2_545
O4 Ba1 O2 Ba1 -109.7(2) 1_565 2_545
O3 Ba1 O2 Ba1 25.7(2) 2 2_545
O7 Ba1 O2 Ba1 95.6(2) . 2_545
O6 Ba1 O2 Ba1 50.8(4) 1_665 2_545
O8 Ba1 O2 Ba1 160.8(2) . 2_545
O1 Ba1 O2 Ba1 -178.7(3) . 2_545
C1 Ba1 O2 Ba1 -173.8(5) . 2_545
Ba1 O2 C1 O1 -175.8(3) 2_545 .
Ba1 O2 C1 O1 9.4(5) . .
Ba1 O2 C1 C2 3.7(7) 2_545 .
Ba1 O2 C1 C2 -171.0(4) . .
Ba1 O2 C1 Ba1 174.7(4) 2_545 .
Ba1 O1 C1 O2 -9.4(5) . .
Ba1 O1 C1 C2 171.0(3) . .
O2 Ba1 C1 O2 -39.8(4) 2 .
O5 Ba1 C1 O2 -122.8(3) 1_565 .
O4 Ba1 C1 O2 -134.6(3) 1_565 .
O3 Ba1 C1 O2 19.3(3) 2 .
O7 Ba1 C1 O2 87.3(3) . .
O6 Ba1 C1 O2 87.2(4) 1_665 .
O8 Ba1 C1 O2 156.8(3) . .
O1 Ba1 C1 O2 171.1(5) . .
O2 Ba1 C1 O1 149.1(3) 2 .
O5 Ba1 C1 O1 66.0(3) 1_565 .
O4 Ba1 C1 O1 54.3(3) 1_565 .
O3 Ba1 C1 O1 -151.9(3) 2 .
O7 Ba1 C1 O1 -83.8(3) . .
O6 Ba1 C1 O1 -83.9(4) 1_665 .
O8 Ba1 C1 O1 -14.4(3) . .
O2 Ba1 C1 O1 -171.1(5) . .
O2 Ba1 C1 C2 69(2) 2 .
O5 Ba1 C1 C2 -14(2) 1_565 .
O4 Ba1 C1 C2 -25(2) 1_565 .
O3 Ba1 C1 C2 128(2) 2 .
O7 Ba1 C1 C2 -164(2) . .
O6 Ba1 C1 C2 -164(2) 1_665 .
O8 Ba1 C1 C2 -94(2) . .
O2 Ba1 C1 C2 109(2) . .
O1 Ba1 C1 C2 -80(2) . .
Ba1 O3 C2 C3 107.5(3) 2_545 .
Ba1 O3 C2 C1 -12.7(5) 2_545 .
O2 C1 C2 O3 6.4(6) . .
O1 C1 C2 O3 -174.1(4) . .
Ba1 C1 C2 O3 -98(2) . .
O2 C1 C2 C3 -114.1(5) . .
O1 C1 C2 C3 65.5(5) . .
Ba1 C1 C2 C3 141(2) . .
Ba1 O4 C3 C2 116.6(4) 1_545 .
Ba1 O4 C3 C4 -2.8(5) 1_545 .
O3 C2 C3 O4 -66.0(5) . .
C1 C2 C3 O4 56.6(5) . .
O3 C2 C3 C4 53.7(5) . .
C1 C2 C3 C4 176.3(4) . .
Ba1 O5 C4 O6 157.4(4) 1_545 .
Ba1 O5 C4 C3 -22.0(6) 1_545 .
Ba1 O6 C4 O5 14.0(7) 1_445 .
Ba1 O6 C4 C3 -166.6(3) 1_445 .
O4 C3 C4 O5 14.9(6) . .
C2 C3 C4 O5 -105.9(5) . .
O4 C3 C4 O6 -164.6(4) . .
C2 C3 C4 O6 74.7(5) . .
